data_2106578
loop_
_publ_author_name
'Pepe, G.'
'Oddon, Y.'
'Tranquard, A.'

_publ_section_title
;
 Dihydrogenoorthophosphate de thallium(I) et d'ammonium (N H4)0.67 Tl0.33
 H2 P O4
;
_journal_name_full 'Acta Crystallographica B (24,1968-38,1982)'
_journal_page_first 2761
_journal_page_last 2763
_journal_volume 36
_journal_year 1980
_chemical_formula_sum 'H4.68 N0.67 O4 P Tl0.33'
_chemical_name_systematic '((N H4)0.67 Tl0.33) (H2 P O4)'
_space_group_IT_number 122
_symmetry_space_group_name_Hall 'I -4 2bw'
_symmetry_space_group_name_H-M 'I -4 2 d'
_cell_angle_alpha 90
_cell_angle_beta 90
_cell_angle_gamma 90
_cell_formula_units_Z 4
_cell_length_a 7.527
_cell_length_b 7.527
_cell_length_c 7.444
_cell_volume 421.745
_citation_journal_id_ASTM ACBCAR
_cod_data_source_file Pepe_ACBCAR_1980_100.cif
_cod_data_source_block H4.68N0.67O4P1Tl0.33
_cod_original_cell_volume 421.7452
_cod_original_formula_sum 'H4.68 N0.67 O4 P1 Tl0.33'
_cod_database_code 2106578

loop_
_symmetry_equiv_pos_as_xyz
x,y,z
y,-x,-z
-x,-y,z
-y,x,-z
x,-y+1/2,-z+1/4
-y+1/2,-x,z+3/4
-x,y+1/2,-z+1/4
y+1/2,x,z+3/4
x+1/2,y+1/2,z+1/2
y+1/2,-x+1/2,-z+1/2
-x+1/2,-y+1/2,z+1/2
-y+1/2,x+1/2,-z+1/2
x+1/2,-y+1,-z+3/4
-y+1,-x+1/2,z+5/4
-x+1/2,y+1,-z+3/4
y+1,x+1/2,z+5/4

loop_
_atom_site_label
_atom_site_type_symbol
_atom_site_fract_x
_atom_site_fract_y
_atom_site_fract_z
_atom_site_occupancy
_atom_site_U_iso_or_equiv
Tl1 Tl+1 0 0 0.5 0.33 0.0
O1 O-2 0.1468 0.0841 0.1156 1 0.0
P1 P+5 0 0 0 1 0.0
N1 N-3 0 0 0.5 0.67 0.0
